data_7022192
loop_
_publ_author_name
'Riddlestone, Ian M.'
'Urbano, Juan'
'Phillips, Nicholas'
'Kelly, Michael J.'
'Vidovic, Dragoslav'
'Bates, Joshua I.'
'Taylor, Russell'
'Aldridge, Simon'

_publ_section_title
;
 Salt metathesis for the synthesis of M-Al and M-H-Al bonds.
;
_journal_issue 1
_journal_name_full 'Dalton transactions (Cambridge, England : 2003)'
_journal_page_first 249
_journal_page_last 258
_journal_paper_doi 10.1039/c2dt31974h
_journal_volume 42
_journal_year 2013
_chemical_formula_moiety 'C38 H53 Al1 Fe1 I1 N3 O2'
_chemical_formula_sum 'C38 H53 Al Fe I N3 O2'
_chemical_formula_weight 793.59
_space_group_IT_number 61
_symmetry_cell_setting orthorhombic
_symmetry_space_group_name_Hall '-P 2ac 2ab'
_symmetry_space_group_name_H-M 'P b c a'
_atom_sites_solution_hydrogens difmap
_atom_sites_solution_primary other
_audit_creation_date 11-12-15
_audit_creation_method CRYSTALS_ver_14.23
_cell_angle_alpha 90
_cell_angle_beta 90
_cell_angle_gamma 90
_cell_formula_units_Z 8
_cell_length_a 18.75650(10)
_cell_length_b 19.82660(10)
_cell_length_c 20.35820(10)
_cell_measurement_reflns_used 9362
_cell_measurement_temperature 150
_cell_measurement_theta_max 27
_cell_measurement_theta_min 5
_cell_volume 7570.76(7)
_computing_cell_refinement 'DENZO/SCALEPACK (Otwinowski & Minor, 1997)'
_computing_data_collection 'COLLECT (Nonius, 2001).'
_computing_data_reduction 'DENZO/SCALEPACK (Otwinowski & Minor, 1997)'
_computing_molecular_graphics 'CAMERON (Watkin et al., 1996)'
_computing_publication_material 'CRYSTALS (Betteridge et al., 2003)'
_computing_structure_refinement 'CRYSTALS (Betteridge et al., 2003)'
_computing_structure_solution 'Superflip (Palatinus & Chapuis, 2007)'
_diffrn_ambient_temperature 150
_diffrn_measured_fraction_theta_full 0.993
_diffrn_measured_fraction_theta_max 0.992
_diffrn_measurement_device Area
_diffrn_measurement_device_type 'Nonius KappaCCD'
_diffrn_measurement_method \w
_diffrn_radiation_monochromator graphite
_diffrn_radiation_type 'Mo K\a'
_diffrn_radiation_wavelength 0.71073
_diffrn_reflns_av_R_equivalents 0.030
_diffrn_reflns_limit_h_max 24
_diffrn_reflns_limit_h_min -24
_diffrn_reflns_limit_k_max 25
_diffrn_reflns_limit_k_min -25
_diffrn_reflns_limit_l_max 26
_diffrn_reflns_limit_l_min -26
_diffrn_reflns_number 102060
_diffrn_reflns_theta_full 26.932
_diffrn_reflns_theta_max 27.482
_diffrn_reflns_theta_min 5.165
_diffrn_standards_number 0
_exptl_absorpt_coefficient_mu 1.273
_exptl_absorpt_correction_T_max 0.78
_exptl_absorpt_correction_T_min 0.74
_exptl_absorpt_correction_type multi-scan
_exptl_absorpt_process_details 'DENZO/SCALEPACK (Otwinowski & Minor, 1997)'
_exptl_crystal_colour yellow
_exptl_crystal_density_diffrn 1.392
_exptl_crystal_density_method 'not measured'
_exptl_crystal_description block
_exptl_crystal_F_000 3280
_exptl_crystal_size_max 0.340
_exptl_crystal_size_mid 0.220
_exptl_crystal_size_min 0.200
_refine_diff_density_max 0.79
_refine_diff_density_min -0.95
_refine_ls_extinction_method None
_refine_ls_goodness_of_fit_ref 0.9418
_refine_ls_hydrogen_treatment constr
_refine_ls_matrix_type full
_refine_ls_number_parameters 415
_refine_ls_number_reflns 8616
_refine_ls_number_restraints 0
_refine_ls_R_factor_all 0.0596
_refine_ls_R_factor_gt 0.0325
_refine_ls_shift/su_max 0.0019101
_refine_ls_shift/su_mean 0.0000394
_refine_ls_structure_factor_coef Fsqd
_refine_ls_weighting_details
;
Method, part 1, Chebychev polynomial, (Watkin, 1994, Prince, 1982)
[weight] = 1.0/[A~0~*T~0~(x)+A~1~*T~1~(x) ... +A~n-1~]*T~n-1~(x)]
where A~i~ are the Chebychev coefficients listed below and x= Fcalc/Fmax
Method = Robust Weighting (Prince, 1982)
W = [weight] * [1-(deltaF/6*sigmaF)^2^]^2^
A~i~ are:
7.23 10.3 5.05 1.34
;
_refine_ls_weighting_scheme calc
_refine_ls_wR_factor_all 0.0903
_refine_ls_wR_factor_gt 0.0693
_refine_ls_wR_factor_ref 0.0902
_reflns_limit_h_max 24
_reflns_limit_h_min 0
_reflns_limit_k_max 25
_reflns_limit_k_min 0
_reflns_limit_l_max 26
_reflns_limit_l_min 0
_reflns_number_gt 6192
_reflns_number_total 8617
_reflns_threshold_expression I>2.0\s(I)
_oxford_diffrn_Wilson_B_factor 1.94
_oxford_diffrn_Wilson_scale 45.17
_oxford_refine_ls_r_factor_ref 0.0596
_oxford_refine_ls_scale 0.086618(15)
_oxford_reflns_number_all 8617
_oxford_reflns_threshold_expression_ref I>-3.0\s(I)
_oxford_structure_analysis_title 034irnp11
_cod_data_source_file c2dt31974h.txt
_cod_data_source_block 5
_cod_depositor_comments
;
The following automatic conversions were performed:

'_atom_sites_solution_primary' value 'Other' changed to 'other'
according to /home/saulius/struct/CIF-dictionaries/cif_core.dic
dictionary named 'cif_core.dic' version 2.4.2 from 2011-04-26.

Automatic conversion script
Id: cif_fix_values 1891 2012-01-12 08:04:46Z andrius 
;
_cod_original_sg_symbol_H-M 'P b c a '
_cod_original_formula_sum 'C38 H53 Al1 Fe1 I1 N3 O2'
_cod_database_code 7022192

loop_
_symmetry_equiv_pos_as_xyz
x,y,z
-x,-y,-z
x,-y+1/2,z+1/2
-x,y+1/2,-z+1/2
-x+1/2,-y,z+1/2
x+1/2,y,-z+1/2
x+1/2,-y+1/2,-z
-x+1/2,y+1/2,z

loop_
_atom_site_label
_atom_site_type_symbol
_atom_site_fract_x
_atom_site_fract_y
_atom_site_fract_z
_atom_site_U_iso_or_equiv
_atom_site_occupancy
_atom_site_adp_type
_atom_site_refinement_flags_posn
I1 I 0.875018(12) 0.538746(10) 0.418380(10) 0.0308 1.0000 Uani .
Al2 Al 0.84224(4) 0.41258(4) 0.40629(4) 0.0197 1.0000 Uani .
Fe3 Fe 0.89519(2) 0.35554(2) 0.49648(2) 0.0253 1.0000 Uani .
C4 C 0.97333(19) 0.37910(19) 0.45603(17) 0.0351 1.0000 Uani .
O5 O 1.02584(14) 0.39329(17) 0.42958(14) 0.0524 1.0000 Uani .
C6 C 0.8925(2) 0.4299(2) 0.56922(16) 0.0396 1.0000 Uani .
C7 C 0.9202(2) 0.3697(2) 0.59634(17) 0.0431 1.0000 Uani .
C8 C 0.8675(2) 0.3193(2) 0.58993(17) 0.0422 1.0000 Uani .
C9 C 0.8065(2) 0.3488(2) 0.55961(17) 0.0386 1.0000 Uani .
C10 C 0.8221(2) 0.4169(2) 0.54673(17) 0.0381 1.0000 Uani .
C11 C 0.8964(2) 0.27496(18) 0.46232(17) 0.0344 1.0000 Uani .
O12 O 0.90085(18) 0.22004(14) 0.44462(15) 0.0524 1.0000 Uani .
N13 N 0.83587(12) 0.39087(12) 0.31414(11) 0.0187 1.0000 Uani .
C14 C 0.76331(15) 0.39286(14) 0.31629(14) 0.0198 1.0000 Uani .
N15 N 0.74481(12) 0.40670(12) 0.37995(11) 0.0183 1.0000 Uani .
C16 C 0.68139(14) 0.39094(14) 0.41652(14) 0.0193 1.0000 Uani .
C17 C 0.64553(15) 0.44414(15) 0.44872(14) 0.0211 1.0000 Uani .
C18 C 0.65972(16) 0.51780(15) 0.43373(15) 0.0241 1.0000 Uani .
C19 C 0.68027(19) 0.55772(16) 0.49522(17) 0.0327 1.0000 Uani .
C20 C 0.59344(19) 0.54984(17) 0.40228(18) 0.0338 1.0000 Uani .
C21 C 0.59234(16) 0.42833(17) 0.49401(15) 0.0275 1.0000 Uani .
C22 C 0.57360(17) 0.36256(18) 0.50794(16) 0.0312 1.0000 Uani .
C23 C 0.60654(17) 0.31112(16) 0.47398(16) 0.0284 1.0000 Uani .
C24 C 0.66016(16) 0.32340(15) 0.42758(15) 0.0242 1.0000 Uani .
C25 C 0.69153(17) 0.26306(15) 0.39244(18) 0.0306 1.0000 Uani .
C26 C 0.6334(2) 0.22719(18) 0.35224(19) 0.0376 1.0000 Uani .
C27 C 0.7249(2) 0.21241(18) 0.4400(2) 0.0457 1.0000 Uani .
N28 N 0.71587(13) 0.38491(14) 0.26617(12) 0.0235 1.0000 Uani .
C29 C 0.65029(15) 0.42737(17) 0.26910(15) 0.0268 1.0000 Uani .
C30 C 0.6654(2) 0.49932(19) 0.24603(19) 0.0373 1.0000 Uani .
C31 C 0.58638(17) 0.3980(2) 0.23336(18) 0.0387 1.0000 Uani .
C32 C 0.73653(17) 0.34692(18) 0.20539(15) 0.0305 1.0000 Uani .
C33 C 0.6932(2) 0.2824(2) 0.19458(19) 0.0421 1.0000 Uani .
C34 C 0.7387(2) 0.3885(2) 0.14288(17) 0.0428 1.0000 Uani .
C35 C 0.88017(16) 0.38640(15) 0.25641(14) 0.0214 1.0000 Uani .
C36 C 0.89391(16) 0.44271(16) 0.21590(15) 0.0248 1.0000 Uani .
C37 C 0.87453(18) 0.51492(16) 0.23388(15) 0.0285 1.0000 Uani .
C38 C 0.9430(2) 0.55265(18) 0.2535(2) 0.0390 1.0000 Uani .
C39 C 0.8375(2) 0.5548(2) 0.17903(19) 0.0443 1.0000 Uani .
C40 C 0.93295(16) 0.43202(18) 0.15833(15) 0.0299 1.0000 Uani .
C41 C 0.95924(18) 0.36900(19) 0.14143(16) 0.0340 1.0000 Uani .
C42 C 0.95015(16) 0.31599(17) 0.18462(16) 0.0292 1.0000 Uani .
C43 C 0.91230(16) 0.32343(16) 0.24279(15) 0.0240 1.0000 Uani .
C44 C 0.90716(17) 0.26413(16) 0.29033(16) 0.0284 1.0000 Uani .
C45 C 0.8614(3) 0.2067(2) 0.2648(2) 0.0594 1.0000 Uani .
C46 C 0.9805(2) 0.2380(2) 0.3093(2) 0.0550 1.0000 Uani .
H61 H 0.9173 0.4732 0.5657 0.0484 1.0000 Uiso R
H71 H 0.9680 0.3637 0.6155 0.0523 1.0000 Uiso R
H81 H 0.8719 0.2719 0.6035 0.0499 1.0000 Uiso R
H91 H 0.7620 0.3248 0.5491 0.0462 1.0000 Uiso R
H101 H 0.7899 0.4498 0.5254 0.0467 1.0000 Uiso R
H181 H 0.7000 0.5201 0.4028 0.0292 1.0000 Uiso R
H191 H 0.6844 0.6043 0.4837 0.0491 1.0000 Uiso R
H193 H 0.7256 0.5415 0.5116 0.0494 1.0000 Uiso R
H192 H 0.6442 0.5519 0.5287 0.0492 1.0000 Uiso R
H201 H 0.6039 0.5946 0.3874 0.0506 1.0000 Uiso R
H203 H 0.5559 0.5519 0.4345 0.0514 1.0000 Uiso R
H202 H 0.5779 0.5229 0.3646 0.0509 1.0000 Uiso R
H211 H 0.5687 0.4640 0.5153 0.0332 1.0000 Uiso R
H221 H 0.5389 0.3531 0.5403 0.0363 1.0000 Uiso R
H231 H 0.5925 0.2666 0.4820 0.0337 1.0000 Uiso R
H251 H 0.7294 0.2791 0.3625 0.0370 1.0000 Uiso R
H261 H 0.6550 0.1904 0.3280 0.0567 1.0000 Uiso R
H263 H 0.5978 0.2091 0.3820 0.0569 1.0000 Uiso R
H262 H 0.6113 0.2590 0.3221 0.0573 1.0000 Uiso R
H271 H 0.7475 0.1766 0.4152 0.0730 1.0000 Uiso R
H273 H 0.7598 0.2350 0.4666 0.0728 1.0000 Uiso R
H272 H 0.6873 0.1938 0.4674 0.0729 1.0000 Uiso R
H291 H 0.6373 0.4304 0.3166 0.0315 1.0000 Uiso R
H303 H 0.6236 0.5270 0.2528 0.0548 1.0000 Uiso R
H302 H 0.7047 0.5182 0.2708 0.0549 1.0000 Uiso R
H301 H 0.6768 0.4992 0.1997 0.0549 1.0000 Uiso R
H311 H 0.5453 0.4254 0.2427 0.0588 1.0000 Uiso R
H313 H 0.5948 0.3975 0.1863 0.0588 1.0000 Uiso R
H312 H 0.5778 0.3527 0.2484 0.0588 1.0000 Uiso R
H321 H 0.7856 0.3313 0.2128 0.0369 1.0000 Uiso R
H333 H 0.7178 0.2552 0.1619 0.0630 1.0000 Uiso R
H332 H 0.6899 0.2581 0.2352 0.0631 1.0000 Uiso R
H331 H 0.6463 0.2948 0.1792 0.0631 1.0000 Uiso R
H343 H 0.7605 0.3617 0.1089 0.0642 1.0000 Uiso R
H342 H 0.7659 0.4293 0.1499 0.0637 1.0000 Uiso R
H341 H 0.6906 0.4004 0.1300 0.0637 1.0000 Uiso R
H371 H 0.8426 0.5140 0.2727 0.0338 1.0000 Uiso R
H382 H 0.9299 0.5975 0.2693 0.0587 1.0000 Uiso R
H381 H 0.9746 0.5563 0.2159 0.0590 1.0000 Uiso R
H383 H 0.9661 0.5277 0.2893 0.0589 1.0000 Uiso R
H393 H 0.8261 0.5994 0.1946 0.0668 1.0000 Uiso R
H392 H 0.8690 0.5587 0.1419 0.0670 1.0000 Uiso R
H391 H 0.7943 0.5321 0.1655 0.0669 1.0000 Uiso R
H401 H 0.9415 0.4695 0.1308 0.0360 1.0000 Uiso R
H411 H 0.9837 0.3626 0.1013 0.0412 1.0000 Uiso R
H421 H 0.9702 0.2735 0.1745 0.0356 1.0000 Uiso R
H441 H 0.8836 0.2813 0.3305 0.0347 1.0000 Uiso R
H452 H 0.8551 0.1728 0.2985 0.0878 1.0000 Uiso R
H451 H 0.8840 0.1874 0.2263 0.0881 1.0000 Uiso R
H453 H 0.8158 0.2239 0.2527 0.0880 1.0000 Uiso R
H462 H 0.9752 0.2018 0.3403 0.0845 1.0000 Uiso R
H461 H 1.0086 0.2743 0.3277 0.0856 1.0000 Uiso R
H463 H 1.0025 0.2218 0.2698 0.0850 1.0000 Uiso R

loop_
_atom_site_aniso_label
_atom_site_aniso_U_11
_atom_site_aniso_U_22
_atom_site_aniso_U_33
_atom_site_aniso_U_23
_atom_site_aniso_U_13
_atom_site_aniso_U_12
I1 0.03797(11) 0.02143(9) 0.03288(11) -0.00175(8) -0.00146(9) -0.00676(9)
Al2 0.0184(4) 0.0199(4) 0.0208(4) -0.0001(3) -0.0004(3) -0.0002(3)
Fe3 0.0257(2) 0.0276(2) 0.0225(2) 0.00220(18) -0.00385(17) 0.00085(17)
C4 0.0306(17) 0.0405(19) 0.0341(18) -0.0025(15) -0.0055(14) 0.0008(15)
O5 0.0326(14) 0.077(2) 0.0478(17) -0.0083(15) 0.0084(12) -0.0106(14)
C6 0.053(2) 0.042(2) 0.0240(16) -0.0091(15) 0.0070(15) -0.0117(17)
C7 0.043(2) 0.062(3) 0.0238(16) 0.0003(16) -0.0082(15) -0.0006(19)
C8 0.057(2) 0.0417(19) 0.0273(17) 0.0110(15) 0.0015(17) -0.0012(18)
C9 0.0386(19) 0.048(2) 0.0291(17) 0.0045(16) 0.0038(14) -0.0073(17)
C10 0.042(2) 0.046(2) 0.0260(16) 0.0016(15) 0.0064(14) 0.0096(17)
C11 0.0411(19) 0.0322(18) 0.0300(16) 0.0027(14) -0.0024(14) 0.0056(15)
O12 0.076(2) 0.0282(14) 0.0531(17) 0.0011(12) 0.0032(16) 0.0007(14)
N13 0.0171(11) 0.0202(11) 0.0188(11) -0.0011(9) 0.0018(9) 0.0011(9)
C14 0.0190(13) 0.0182(13) 0.0221(13) 0.0018(11) -0.0005(10) 0.0000(11)
N15 0.0172(11) 0.0206(11) 0.0171(10) -0.0010(9) 0.0007(9) -0.0019(9)
C16 0.0162(12) 0.0238(13) 0.0180(12) 0.0024(11) -0.0004(11) -0.0021(10)
C17 0.0203(13) 0.0229(14) 0.0203(13) -0.0012(11) -0.0003(11) 0.0010(11)
C18 0.0230(14) 0.0216(14) 0.0276(15) -0.0037(11) 0.0064(12) 0.0021(11)
C19 0.0380(18) 0.0258(16) 0.0342(17) -0.0051(14) 0.0025(15) -0.0008(13)
C20 0.0355(17) 0.0277(16) 0.0381(18) 0.0040(14) 0.0009(14) 0.0073(14)
C21 0.0252(15) 0.0328(16) 0.0244(14) -0.0013(13) 0.0073(12) -0.0027(13)
C22 0.0275(15) 0.0399(18) 0.0264(15) 0.0045(14) 0.0048(13) -0.0068(14)
C23 0.0260(15) 0.0232(14) 0.0361(17) 0.0095(13) 0.0008(13) -0.0060(12)
C24 0.0236(14) 0.0226(14) 0.0263(15) 0.0037(12) -0.0032(12) -0.0010(11)
C25 0.0278(15) 0.0183(14) 0.0456(19) 0.0015(13) 0.0000(14) -0.0003(12)
C26 0.0407(19) 0.0293(16) 0.0428(19) -0.0002(15) -0.0034(16) -0.0014(15)
C27 0.041(2) 0.0258(17) 0.070(3) -0.0010(17) -0.0211(19) 0.0025(15)
N28 0.0177(11) 0.0344(14) 0.0183(12) -0.0024(11) -0.0011(9) 0.0020(10)
C29 0.0182(13) 0.0404(18) 0.0216(14) 0.0059(13) -0.0004(11) 0.0064(13)
C30 0.0319(18) 0.042(2) 0.0386(19) 0.0065(16) 0.0025(15) 0.0062(16)
C31 0.0195(15) 0.061(2) 0.0354(18) 0.0017(17) -0.0027(13) 0.0017(16)
C32 0.0223(15) 0.045(2) 0.0238(15) -0.0118(14) 0.0025(12) -0.0018(14)
C33 0.0354(19) 0.055(2) 0.0360(19) -0.0212(18) 0.0037(15) -0.0097(17)
C34 0.039(2) 0.067(3) 0.0233(16) -0.0015(17) 0.0028(14) -0.0084(19)
C35 0.0179(13) 0.0256(13) 0.0205(13) -0.0027(11) 0.0011(11) -0.0011(12)
C36 0.0204(13) 0.0296(15) 0.0244(14) -0.0026(12) -0.0002(11) -0.0011(11)
C37 0.0309(16) 0.0269(14) 0.0276(15) 0.0043(12) 0.0075(14) 0.0014(14)
C38 0.0384(19) 0.0328(19) 0.046(2) -0.0035(15) 0.0145(16) -0.0090(15)
C39 0.052(2) 0.040(2) 0.040(2) 0.0152(17) 0.0047(18) 0.0078(17)
C40 0.0244(15) 0.0406(18) 0.0247(15) 0.0023(14) 0.0047(12) -0.0036(14)
C41 0.0280(16) 0.048(2) 0.0256(16) -0.0063(15) 0.0084(13) -0.0027(15)
C42 0.0231(15) 0.0324(17) 0.0321(16) -0.0091(14) 0.0025(13) 0.0000(13)
C43 0.0188(14) 0.0274(15) 0.0258(15) -0.0052(12) 0.0015(11) -0.0024(12)
C44 0.0291(15) 0.0256(16) 0.0304(16) -0.0037(13) 0.0028(13) 0.0048(13)
C45 0.084(4) 0.042(2) 0.052(3) 0.0127(19) -0.017(2) -0.029(2)
C46 0.035(2) 0.056(3) 0.074(3) 0.027(2) 0.005(2) 0.0124(19)

loop_
_atom_type_symbol
_atom_type_scat_dispersion_real
_atom_type_scat_dispersion_imag
_atom_type_scat_Cromer_Mann_a1
_atom_type_scat_Cromer_Mann_b1
_atom_type_scat_Cromer_Mann_a2
_atom_type_scat_Cromer_Mann_b2
_atom_type_scat_Cromer_Mann_a3
_atom_type_scat_Cromer_Mann_b3
_atom_type_scat_Cromer_Mann_a4
_atom_type_scat_Cromer_Mann_b4
_atom_type_scat_Cromer_Mann_c
_atom_type_scat_source
C 0.0033 0.0016 2.3100 20.8439 1.0200 10.2075 1.5886 0.5687 0.8650 51.6512 0.2156 'International Tables Vol C 4.2.6.8 and 6.1.1.4'
H 0.0000 0.0000 0.4930 10.5109 0.3229 26.1257 0.1402 3.1424 0.0408 57.7998 0.0030 'International Tables Vol C 4.2.6.8 and 6.1.1.4'
N 0.0061 0.0033 12.2126 0.0057 3.1322 9.8933 2.0125 28.9975 1.1663 0.5826 -11.5290 'International Tables Vol C 4.2.6.8 and 6.1.1.4'
Al 0.0645 0.0514 6.4202 3.0387 1.9002 0.7426 1.5936 31.5472 1.9646 85.0886 1.1151 'International Tables Vol C 4.2.6.8 and 6.1.1.4'
Fe 0.3463 0.8444 11.7695 4.7611 7.3573 0.3072 3.5222 15.3535 2.3045 76.8805 1.0369 'International Tables Vol C 4.2.6.8 and 6.1.1.4'
O 0.0106 0.0060 3.0485 13.2771 2.2868 5.7011 1.5463 0.3239 0.8670 32.9089 0.2508 'International Tables Vol C 4.2.6.8 and 6.1.1.4'
I -0.4742 1.8119 20.1472 4.3470 18.9949 0.3814 7.5138 27.7660 2.2735 66.8776 4.0712 'International Tables Vol C 4.2.6.8 and 6.1.1.4'

loop_
_geom_angle_atom_site_label_1
_geom_angle_atom_site_label_2
_geom_angle_atom_site_label_3
_geom_angle
_geom_angle_publ_flag
I1 Al2 Fe3 106.71(3) yes
I1 Al2 N13 108.85(8) yes
Fe3 Al2 N13 132.21(8) yes
I1 Al2 N15 108.27(8) yes
Fe3 Al2 N15 126.08(8) yes
N13 Al2 N15 69.74(10) yes
Al2 Fe3 C4 81.89(12) yes
Al2 Fe3 C6 101.62(11) yes
C4 Fe3 C6 99.54(16) yes
Al2 Fe3 C7 140.95(12) yes
C4 Fe3 C7 103.49(16) yes
C6 Fe3 C7 39.42(16) yes
Al2 Fe3 C8 139.52(12) yes
C4 Fe3 C8 136.65(16) yes
C6 Fe3 C8 66.00(15) yes
C7 Fe3 C8 39.19(15) yes
Al2 Fe3 C9 99.91(11) yes
C4 Fe3 C9 165.55(16) yes
C6 Fe3 C9 66.03(15) yes
C7 Fe3 C9 66.10(15) yes
C8 Fe3 C9 39.61(15) yes
Al2 Fe3 C10 80.08(10) yes
C4 Fe3 C10 128.59(17) yes
C6 Fe3 C10 39.66(15) yes
C7 Fe3 C10 66.26(15) yes
C8 Fe3 C10 66.09(15) yes
Al2 Fe3 C11 97.66(11) yes
C4 Fe3 C11 92.67(17) yes
C6 Fe3 C11 158.41(15) yes
C7 Fe3 C11 120.31(17) yes
C8 Fe3 C11 92.94(16) yes
C9 Fe3 C10 39.08(15) yes
C9 Fe3 C11 101.24(17) yes
C10 Fe3 C11 137.21(17) yes
Fe3 C4 O5 178.4(4) yes
Fe3 C6 C7 70.8(2) yes
Fe3 C6 C10 70.5(2) yes
C7 C6 C10 108.2(3) yes
Fe3 C6 H61 123.8 no
C7 C6 H61 126.4 no
C10 C6 H61 125.4 no
Fe3 C7 C6 69.75(19) yes
Fe3 C7 C8 70.2(2) yes
C6 C7 C8 107.7(3) yes
Fe3 C7 H71 124.7 no
C6 C7 H71 126.1 no
C8 C7 H71 126.1 no
Fe3 C8 C7 70.7(2) yes
Fe3 C8 C9 70.48(19) yes
C7 C8 C9 108.2(3) yes
Fe3 C8 H81 124.1 no
C7 C8 H81 126.3 no
C9 C8 H81 125.4 no
Fe3 C9 C8 69.9(2) yes
Fe3 C9 C10 70.2(2) yes
C8 C9 C10 107.9(3) yes
Fe3 C9 H91 124.6 no
C8 C9 H91 125.3 no
C10 C9 H91 126.8 no
Fe3 C10 C6 69.9(2) yes
Fe3 C10 C9 70.7(2) yes
C6 C10 C9 108.0(3) yes
Fe3 C10 H101 124.6 no
C6 C10 H101 125.9 no
C9 C10 H101 126.1 no
Fe3 C11 O12 173.7(3) yes
Al2 N13 C14 91.37(17) yes
Al2 N13 C35 140.43(19) yes
C14 N13 C35 127.1(2) yes
N13 C14 N15 106.8(2) yes
N13 C14 N28 128.7(3) yes
N15 C14 N28 124.5(2) yes
C14 N15 Al2 92.04(17) yes
C14 N15 C16 131.0(2) yes
Al2 N15 C16 131.31(18) yes
N15 C16 C17 118.2(2) yes
N15 C16 C24 121.4(3) yes
C17 C16 C24 119.9(3) yes
C16 C17 C18 122.9(3) yes
C16 C17 C21 118.7(3) yes
C18 C17 C21 118.4(3) yes
C17 C18 C19 112.2(3) yes
C17 C18 C20 109.9(3) yes
C19 C18 C20 109.3(3) yes
C17 C18 H181 108.0 no
C19 C18 H181 107.8 no
C20 C18 H181 109.6 no
C18 C19 H191 108.6 no
C18 C19 H193 109.4 no
H191 C19 H193 109.5 no
C18 C19 H192 109.8 no
H191 C19 H192 110.2 no
H193 C19 H192 109.4 no
C18 C20 H201 110.4 no
C18 C20 H203 109.0 no
H201 C20 H203 109.0 no
C18 C20 H202 110.0 no
H201 C20 H202 108.5 no
H203 C20 H202 109.9 no
C17 C21 C22 122.1(3) yes
C17 C21 H211 118.3 no
C22 C21 H211 119.7 no
C21 C22 C23 118.8(3) yes
C21 C22 H221 120.4 no
C23 C22 H221 120.8 no
C22 C23 C24 122.1(3) yes
C22 C23 H231 119.0 no
C24 C23 H231 118.9 no
C16 C24 C23 118.3(3) yes
C16 C24 C25 124.3(3) yes
C23 C24 C25 117.4(3) yes
C24 C25 C26 110.0(3) yes
C24 C25 C27 112.3(3) yes
C26 C25 C27 108.9(3) yes
C24 C25 H251 108.4 no
C26 C25 H251 109.3 no
C27 C25 H251 107.9 no
C25 C26 H261 108.8 no
C25 C26 H263 109.1 no
H261 C26 H263 109.1 no
C25 C26 H262 109.8 no
H261 C26 H262 110.1 no
H263 C26 H262 109.9 no
C25 C27 H271 109.2 no
C25 C27 H273 109.2 no
H271 C27 H273 109.9 no
C25 C27 H272 108.3 no
H271 C27 H272 109.7 no
H273 C27 H272 110.4 no
C14 N28 C29 116.3(2) yes
C14 N28 C32 120.5(2) yes
C29 N28 C32 122.0(2) yes
N28 C29 C30 111.2(3) yes
N28 C29 C31 114.5(3) yes
C30 C29 C31 110.9(3) yes
N28 C29 H291 105.9 no
C30 C29 H291 106.6 no
C31 C29 H291 107.1 no
C29 C30 H303 109.6 no
C29 C30 H302 110.0 no
H303 C30 H302 108.8 no
C29 C30 H301 109.8 no
H303 C30 H301 108.6 no
H302 C30 H301 110.0 no
C29 C31 H311 108.8 no
C29 C31 H313 110.4 no
H311 C31 H313 109.3 no
C29 C31 H312 109.8 no
H311 C31 H312 109.3 no
H313 C31 H312 109.3 no
N28 C32 C33 113.6(3) yes
N28 C32 C34 115.2(3) yes
C33 C32 C34 110.3(3) yes
N28 C32 H321 105.9 no
C33 C32 H321 104.9 no
C34 C32 H321 106.0 no
C32 C33 H333 108.1 no
C32 C33 H332 109.3 no
H333 C33 H332 110.0 no
C32 C33 H331 108.6 no
H333 C33 H331 110.5 no
H332 C33 H331 110.4 no
C32 C34 H343 108.4 no
C32 C34 H342 110.1 no
H343 C34 H342 110.0 no
C32 C34 H341 109.6 no
H343 C34 H341 109.6 no
H342 C34 H341 109.2 no
N13 C35 C36 122.2(3) yes
N13 C35 C43 117.4(3) yes
C36 C35 C43 120.4(3) yes
C35 C36 C37 124.1(3) yes
C35 C36 C40 117.7(3) yes
C37 C36 C40 118.0(3) yes
C36 C37 C38 108.7(3) yes
C36 C37 C39 114.7(3) yes
C38 C37 C39 108.4(3) yes
C36 C37 H371 108.6 no
C38 C37 H371 107.8 no
C39 C37 H371 108.4 no
C37 C38 H382 108.6 no
C37 C38 H381 110.0 no
H382 C38 H381 110.2 no
C37 C38 H383 108.4 no
H382 C38 H383 109.0 no
H381 C38 H383 110.6 no
C37 C39 H393 109.5 no
C37 C39 H392 109.5 no
H393 C39 H392 108.7 no
C37 C39 H391 110.3 no
H393 C39 H391 109.6 no
H392 C39 H391 109.1 no
C36 C40 C41 122.1(3) yes
C36 C40 H401 117.8 no
C41 C40 H401 120.1 no
C40 C41 C42 118.9(3) yes
C40 C41 H411 120.6 no
C42 C41 H411 120.5 no
C41 C42 C43 121.7(3) yes
C41 C42 H421 119.3 no
C43 C42 H421 119.0 no
C35 C43 C42 118.6(3) yes
C35 C43 C44 122.0(3) yes
C42 C43 C44 119.4(3) yes
C43 C44 C45 113.4(3) yes
C43 C44 C46 111.5(3) yes
C45 C44 C46 110.1(3) yes
C43 C44 H441 106.6 no
C45 C44 H441 106.8 no
C46 C44 H441 108.2 no
C44 C45 H452 110.4 no
C44 C45 H451 109.0 no
H452 C45 H451 110.5 no
C44 C45 H453 109.2 no
H452 C45 H453 108.8 no
H451 C45 H453 109.0 no
C44 C46 H462 109.2 no
C44 C46 H461 109.7 no
H462 C46 H461 110.9 no
C44 C46 H463 106.9 no
H462 C46 H463 110.2 no
H461 C46 H463 109.9 no

loop_
_geom_bond_atom_site_label_1
_geom_bond_atom_site_label_2
_geom_bond_distance
_geom_bond_publ_flag
I1 Al2 2.5876(9) yes
Al2 Fe3 2.3742(9) yes
Al2 N13 1.929(2) yes
Al2 N15 1.908(2) yes
Fe3 C4 1.745(4) yes
Fe3 C6 2.091(3) yes
Fe3 C7 2.105(3) yes
Fe3 C8 2.098(3) yes
Fe3 C9 2.106(4) yes
Fe3 C10 2.099(4) yes
Fe3 C11 1.742(4) yes
C4 O5 1.157(4) yes
C6 C7 1.415(6) yes
C6 C10 1.421(5) yes
C6 H61 0.978 no
C7 C8 1.410(6) yes
C7 H71 0.985 no
C8 C9 1.425(5) yes
C8 H81 0.983 no
C9 C10 1.406(5) yes
C9 H91 0.985 no
C10 H101 0.989 no
C11 O12 1.150(4) yes
N13 C14 1.362(4) yes
N13 C35 1.442(4) yes
C14 N15 1.369(4) yes
C14 N28 1.363(4) yes
N15 C16 1.438(3) yes
C16 C17 1.412(4) yes
C16 C24 1.415(4) yes
C17 C18 1.516(4) yes
C17 C21 1.394(4) yes
C18 C19 1.530(4) yes
C18 C20 1.536(5) yes
C18 H181 0.985 no
C19 H191 0.957 no
C19 H193 0.968 no
C19 H192 0.967 no
C20 H201 0.959 no
C20 H203 0.964 no
C20 H202 0.978 no
C21 C22 1.380(5) yes
C21 H211 0.940 no
C22 C23 1.378(5) yes
C22 H221 0.945 no
C23 C24 1.401(4) yes
C23 H231 0.936 no
C24 C25 1.513(4) yes
C25 C26 1.538(5) yes
C25 C27 1.530(5) yes
C25 H251 0.988 no
C26 H261 0.970 no
C26 H263 0.970 no
C26 H262 0.972 no
C27 H271 0.969 no
C27 H273 0.959 no
C27 H272 0.972 no
N28 C29 1.492(4) yes
N28 C32 1.499(4) yes
C29 C30 1.529(5) yes
C29 C31 1.518(4) yes
C29 H291 1.000 no
C30 H303 0.968 no
C30 H302 0.968 no
C30 H301 0.967 no
C31 H311 0.961 no
C31 H313 0.972 no
C31 H312 0.963 no
C32 C33 1.531(5) yes
C32 C34 1.517(5) yes
C32 H321 0.982 no
C33 H333 0.973 no
C33 H332 0.959 no
C33 H331 0.965 no
C34 H343 0.964 no
C34 H342 0.967 no
C34 H341 0.969 no
C35 C36 1.412(4) yes
C35 C43 1.414(4) yes
C36 C37 1.522(4) yes
C36 C40 1.398(4) yes
C37 C38 1.538(5) yes
C37 C39 1.535(5) yes
C37 H371 0.991 no
C38 H382 0.977 no
C38 H381 0.972 no
C38 H383 0.983 no
C39 H393 0.963 no
C39 H392 0.962 no
C39 H391 0.967 no
C40 C41 1.387(5) yes
C40 H401 0.944 no
C41 C42 1.381(5) yes
C41 H411 0.946 no
C42 C43 1.389(4) yes
C42 H421 0.947 no
C43 C44 1.526(4) yes
C44 C45 1.517(5) yes
C44 C46 1.520(5) yes
C44 H441 0.990 no
C45 H452 0.968 no
C45 H451 0.970 no
C45 H453 0.954 no
C46 H462 0.961 no
C46 H461 0.969 no
C46 H463 0.959 no

loop_
_geom_hbond_atom_site_label_D
_geom_hbond_atom_site_label_H
_geom_hbond_atom_site_label_A
_geom_hbond_angle_DHA
_geom_hbond_distance_DH
_geom_hbond_distance_HA
_geom_hbond_distance_DA
_geom_hbond_publ_flag
C25 H251 C14 134.34 0.988 2.525 3.292(5) yes
C29 H291 C16 137.50 1.000 2.331 3.142(5) yes
C32 H321 C35 129.98 0.982 2.264 2.992(5) yes
C32 H321 C43 164.50 0.982 2.459 3.415(5) yes
